data_7717190
loop_
_publ_author_name
'Allen, Jamie'
'Sa&#xdf;mannshausen, J&#xf6;rg'
'Singh, Kuldip'
'Kilpatrick, Alexander F. R.'

_publ_section_title
;
 Helical dinuclear 3d metal complexes with bis(bidentate) [S,N] ligands:
 synthesis, structural and computational studies.
;
_journal_issue 43
_journal_name_full 'Dalton transactions (Cambridge, England : 2003)'
_journal_page_first 17608
_journal_page_last 17619
_journal_paper_doi 10.1039/d4dt02395a
_journal_volume 53
_journal_year 2024
_chemical_formula_moiety 'C46 H48 Fe2 N4 S4, 3[C7H8]'
_chemical_formula_sum 'C67 H72 Fe2 N4 S4'
_chemical_formula_weight 1173.22
_space_group_crystal_system monoclinic
_space_group_IT_number 15
_space_group_name_Hall '-C 2yc'
_space_group_name_H-M_alt 'C 1 2/c 1'
_atom_sites_solution_hydrogens geom
_atom_sites_solution_primary dual
_audit_creation_date 2022-06-08
_audit_creation_method
;
Olex2 1.5
(compiled 2022.04.07 svn.rca3783a0 for OlexSys, GUI svn.r6498)
;
_audit_update_record
;
2024-02-01 deposited with the CCDC.	2024-10-08 downloaded from the CCDC.
;
_cell_angle_alpha 90
_cell_angle_beta 91.974(3)
_cell_angle_gamma 90
_cell_formula_units_Z 4
_cell_length_a 9.9942(4)
_cell_length_b 21.9148(9)
_cell_length_c 28.5389(11)
_cell_measurement_reflns_used 6385
_cell_measurement_temperature 150.0
_cell_measurement_theta_max 70.078
_cell_measurement_theta_min 4.035
_cell_volume 6246.9(4)
_computing_cell_refinement 'SAINT V8.40A (Bruker, 2019)'
_computing_data_reduction 'SAINT V8.40A (Bruker, 2019)'
_computing_molecular_graphics 'Olex2 1.5 (Dolomanov et al., 2009)'
_computing_publication_material 'Olex2 1.5 (Dolomanov et al., 2009)'
_computing_structure_refinement 'SHELXL 2018/3 (Sheldrick, 2015)'
_computing_structure_solution 'SHELXT 2018/2 (Sheldrick, 2018)'
_diffrn_ambient_temperature 150.0
_diffrn_measured_fraction_theta_full 0.997
_diffrn_measured_fraction_theta_max 0.993
_diffrn_measurement_device_type 'Bruker D8 Quest Photon III'
_diffrn_measurement_method '\f and \w scans'
_diffrn_radiation_type CuK\a
_diffrn_radiation_wavelength 1.54178
_diffrn_reflns_av_R_equivalents 0.0958
_diffrn_reflns_av_unetI/netI 0.0765
_diffrn_reflns_Laue_measured_fraction_full 0.997
_diffrn_reflns_Laue_measured_fraction_max 0.993
_diffrn_reflns_limit_h_max 11
_diffrn_reflns_limit_h_min -12
_diffrn_reflns_limit_k_max 26
_diffrn_reflns_limit_k_min -20
_diffrn_reflns_limit_l_max 34
_diffrn_reflns_limit_l_min -34
_diffrn_reflns_number 26567
_diffrn_reflns_point_group_measured_fraction_full 0.997
_diffrn_reflns_point_group_measured_fraction_max 0.993
_diffrn_reflns_theta_full 67.679
_diffrn_reflns_theta_max 70.420
_diffrn_reflns_theta_min 3.099
_diffrn_source_current 1.1
_diffrn_source_power 0.05500000000000001
_diffrn_source_voltage 50.0
_diffrn_standards_number 0
_exptl_absorpt_coefficient_mu 5.292
_exptl_absorpt_correction_T_max 0.7533
_exptl_absorpt_correction_T_min 0.5063
_exptl_absorpt_correction_type multi-scan
_exptl_absorpt_process_details
;
SADABS-2016/2 (Bruker,2016/2) was used for absorption correction.
wR2(int) was 0.1200 before and 0.0751 after correction.
The Ratio of minimum to maximum transmission is 0.6721.
The \l/2 correction factor is Not present.
;
_exptl_crystal_colour red
_exptl_crystal_colour_primary red
_exptl_crystal_density_diffrn 1.247
_exptl_crystal_description plate
_exptl_crystal_F_000 2472
_exptl_crystal_size_max 0.24
_exptl_crystal_size_mid 0.166
_exptl_crystal_size_min 0.046
_refine_diff_density_max 0.634
_refine_diff_density_min -0.628
_refine_diff_density_rms 0.089
_refine_ls_extinction_method none
_refine_ls_goodness_of_fit_ref 1.089
_refine_ls_hydrogen_treatment constr
_refine_ls_matrix_type full
_refine_ls_number_parameters 257
_refine_ls_number_reflns 5939
_refine_ls_number_restraints 0
_refine_ls_restrained_S_all 1.089
_refine_ls_R_factor_all 0.0967
_refine_ls_R_factor_gt 0.0637
_refine_ls_shift/su_max 0.001
_refine_ls_shift/su_mean 0.000
_refine_ls_structure_factor_coef Fsqd
_refine_ls_weighting_details 'w=1/[\s^2^(Fo^2^)+(0.0977P)^2^] where P=(Fo^2^+2Fc^2^)/3'
_refine_ls_weighting_scheme calc
_refine_ls_wR_factor_gt 0.1674
_refine_ls_wR_factor_ref 0.1838
_reflns_Friedel_coverage 0.000
_reflns_number_gt 3970
_reflns_number_total 5939
_reflns_threshold_expression 'I > 2\s(I)'
_cod_data_source_file d4dt02395a2.cif
_cod_data_source_block q22057ja_0m
_cod_depositor_comments 'Adding full bibliography for 7717184--7717191.cif.'
_cod_database_code 7717190
_shelx_shelxl_version_number 2018/3
_shelx_space_group_comment
;
The symmetry employed for this shelxl refinement is uniquely defined
by the following loop, which should always be used as a source of
symmetry information in preference to the above space-group names.
They are only intended as comments.
;
_shelx_estimated_absorpt_t_max 0.793
_shelx_estimated_absorpt_t_min 0.363
_olex2_refinement_description
;
1. Fixed Uiso
 At 1.2 times of:
  All C(H) groups, All C(H,H) groups
 At 1.5 times of:
  All C(H,H,H) groups
2.a Secondary CH2 refined with riding coordinates:
 C12(H12A,H12B)
2.b Aromatic/amide H refined with riding coordinates:
 C2(H2), C7(H7), C8(H8), C10(H10), C11(H11), C14(H14), C15(H15), C17(H17),
 C18(H18), C20(H20)
2.c Idealised Me refined as rotating group:
 C4(H4A,H4B,H4C), C5(H5A,H5B,H5C), C22(H22A,H22B,H22C), C23(H23A,H23B,H23C)
;
_smtbx_masks_special_details
;
A solvent mask was calculated and 552 electrons were 
found in a volume of 2604\%A^3^ in 1 void per unit cell. 
This is consistent with the presence of 
3[C7H8] per Formula Unit 
which account for 600 electrons 
per unit cell.
;
_smtbx_masks_void_probe_radius 1.2
_smtbx_masks_void_truncation_radius 1.2
_olex2_submission_special_instructions 'No special instructions were received'

loop_
_space_group_symop_operation_xyz
'x, y, z'
'-x, y, -z+1/2'
'x+1/2, y+1/2, z'
'-x+1/2, y+1/2, -z+1/2'
'-x, -y, -z'
'x, -y, z-1/2'
'-x+1/2, -y+1/2, -z'
'x+1/2, -y+1/2, z-1/2'

loop_
_atom_site_label
_atom_site_type_symbol
_atom_site_fract_x
_atom_site_fract_y
_atom_site_fract_z
_atom_site_U_iso_or_equiv
_atom_site_adp_type
_atom_site_occupancy
_atom_site_site_symmetry_order
_atom_site_calc_flag
_atom_site_refinement_flags_posn
_atom_site_refinement_flags_adp
_atom_site_refinement_flags_occupancy
_atom_site_disorder_assembly
_atom_site_disorder_group
Fe1 Fe 0.60015(6) 0.63025(3) 0.45366(2) 0.0310(2) Uani 1 1 d . . . . .
S1 S 0.77498(10) 0.57390(5) 0.48582(4) 0.0397(3) Uani 1 1 d . . . . .
S2 S 0.53485(11) 0.67808(5) -0.00629(4) 0.0393(3) Uani 1 1 d . . . . .
N1 N 0.5147(3) 0.56231(14) 0.41629(11) 0.0311(7) Uani 1 1 d . . . . .
N2 N 0.3534(3) 0.70558(14) 0.08266(11) 0.0306(7) Uani 1 1 d . . . . .
C1 C 0.7253(4) 0.49932(18) 0.48126(14) 0.0347(9) Uani 1 1 d . . . . .
C2 C 0.6188(4) 0.47550(19) 0.45574(14) 0.0377(10) Uani 1 1 d . . . . .
H2 H 0.605944 0.433018 0.460459 0.045 Uiso 1 1 calc R U . . .
C3 C 0.5238(4) 0.50230(19) 0.42349(14) 0.0344(9) Uani 1 1 d . . . . .
C4 C 0.8141(4) 0.45515(19) 0.50860(17) 0.0486(12) Uani 1 1 d . . . . .
H4A H 0.906481 0.459190 0.498572 0.073 Uiso 1 1 calc R U . . .
H4B H 0.782833 0.413354 0.502814 0.073 Uiso 1 1 calc R U . . .
H4C H 0.810541 0.464273 0.542156 0.073 Uiso 1 1 calc R U . . .
C5 C 0.4310(5) 0.4583(2) 0.39879(18) 0.0541(13) Uani 1 1 d . . . . .
H5A H 0.350264 0.479884 0.387539 0.081 Uiso 1 1 calc R U . . .
H5B H 0.406212 0.425966 0.420569 0.081 Uiso 1 1 calc R U . . .
H5C H 0.475841 0.440259 0.372112 0.081 Uiso 1 1 calc R U . . .
C6 C 0.4295(4) 0.58423(19) 0.37799(13) 0.0325(9) Uani 1 1 d . . . . .
C7 C 0.3274(4) 0.6233(2) 0.38674(14) 0.0390(10) Uani 1 1 d . . . . .
H7 H 0.311640 0.635192 0.418077 0.047 Uiso 1 1 calc R U . . .
C8 C 0.2466(4) 0.6458(2) 0.35054(16) 0.0490(12) Uani 1 1 d . . . . .
H8 H 0.176402 0.673324 0.357170 0.059 Uiso 1 1 calc R U . . .
C9 C 0.2669(4) 0.6285(2) 0.30464(14) 0.0493(13) Uani 1 1 d . . . . .
C10 C 0.3723(4) 0.5903(3) 0.29598(14) 0.0535(14) Uani 1 1 d . . . . .
H10 H 0.389057 0.578519 0.264680 0.064 Uiso 1 1 calc R U . . .
C11 C 0.4538(4) 0.5688(2) 0.33217(14) 0.0450(11) Uani 1 1 d . . . . .
H11 H 0.527464 0.543189 0.325565 0.054 Uiso 1 1 calc R U . . .
C12 C 0.1667(5) 0.6466(3) 0.26587(16) 0.0741(19) Uani 1 1 d . . . . .
H12A H 0.117308 0.682949 0.276515 0.089 Uiso 1 1 calc R U . . .
H12B H 0.100874 0.613081 0.261850 0.089 Uiso 1 1 calc R U . . .
C13 C 0.2220(4) 0.6609(3) 0.21807(15) 0.0563(14) Uani 1 1 d . . . . .
C14 C 0.3319(4) 0.6978(3) 0.21238(15) 0.0559(14) Uani 1 1 d . . . . .
H14 H 0.379192 0.712857 0.239409 0.067 Uiso 1 1 calc R U . . .
C15 C 0.3754(4) 0.7136(2) 0.16847(14) 0.0462(12) Uani 1 1 d . . . . .
H15 H 0.450990 0.739536 0.165770 0.055 Uiso 1 1 calc R U . . .
C16 C 0.3092(4) 0.69180(19) 0.12850(13) 0.0349(10) Uani 1 1 d . . . . .
C17 C 0.2019(4) 0.6515(2) 0.13465(15) 0.0434(11) Uani 1 1 d . . . . .
H17 H 0.157301 0.634034 0.107939 0.052 Uiso 1 1 calc R U . . .
C18 C 0.1606(4) 0.6369(2) 0.17842(16) 0.0507(12) Uani 1 1 d . . . . .
H18 H 0.087674 0.609601 0.181488 0.061 Uiso 1 1 calc R U . . .
C19 C 0.4946(4) 0.75410(17) -0.00440(13) 0.0306(9) Uani 1 1 d . . . . .
C20 C 0.4179(4) 0.78292(18) 0.02671(14) 0.0363(10) Uani 1 1 d . . . . .
H20 H 0.402921 0.824807 0.019728 0.044 Uiso 1 1 calc R U . . .
C21 C 0.3540(4) 0.76240(19) 0.06861(14) 0.0358(9) Uani 1 1 d . . . . .
C22 C 0.5589(5) 0.7911(2) -0.04154(16) 0.0461(11) Uani 1 1 d . . . . .
H22A H 0.656407 0.789744 -0.036705 0.069 Uiso 1 1 calc R U . . .
H22B H 0.528126 0.833450 -0.039781 0.069 Uiso 1 1 calc R U . . .
H22C H 0.534271 0.774248 -0.072466 0.069 Uiso 1 1 calc R U . . .
C23 C 0.2848(5) 0.8119(2) 0.09542(18) 0.0579(14) Uani 1 1 d . . . . .
H23A H 0.215710 0.793640 0.114533 0.087 Uiso 1 1 calc R U . . .
H23B H 0.243308 0.841034 0.073313 0.087 Uiso 1 1 calc R U . . .
H23C H 0.350505 0.833112 0.115836 0.087 Uiso 1 1 calc R U . . .

loop_
_atom_site_aniso_label
_atom_site_aniso_U_11
_atom_site_aniso_U_22
_atom_site_aniso_U_33
_atom_site_aniso_U_23
_atom_site_aniso_U_13
_atom_site_aniso_U_12
Fe1 0.0384(4) 0.0307(4) 0.0241(3) -0.0007(3) 0.0014(2) -0.0004(3)
S1 0.0408(6) 0.0328(6) 0.0449(6) 0.0005(5) -0.0071(5) -0.0016(4)
S2 0.0514(6) 0.0309(5) 0.0363(6) 0.0025(5) 0.0143(5) 0.0037(5)
N1 0.0286(17) 0.0343(19) 0.0307(18) 0.0008(15) 0.0060(14) -0.0038(14)
N2 0.0264(17) 0.0354(19) 0.0296(18) 0.0011(15) -0.0023(13) 0.0091(14)
C1 0.029(2) 0.038(2) 0.038(2) 0.0096(19) 0.0094(17) -0.0002(17)
C2 0.038(2) 0.031(2) 0.045(3) 0.006(2) 0.011(2) -0.0034(18)
C3 0.030(2) 0.042(2) 0.032(2) -0.0043(19) 0.0090(17) -0.0105(18)
C4 0.042(3) 0.037(2) 0.067(3) 0.014(2) -0.003(2) 0.0017(19)
C5 0.060(3) 0.044(3) 0.058(3) -0.004(2) -0.002(2) -0.021(2)
C6 0.0217(19) 0.049(2) 0.027(2) -0.0014(19) 0.0016(15) -0.0096(17)
C7 0.036(2) 0.060(3) 0.022(2) -0.002(2) 0.0025(16) 0.000(2)
C8 0.034(2) 0.076(3) 0.037(3) 0.004(2) 0.0030(19) 0.006(2)
C9 0.023(2) 0.101(4) 0.023(2) 0.002(2) 0.0004(16) -0.001(2)
C10 0.030(2) 0.113(4) 0.018(2) -0.007(2) 0.0030(17) -0.001(2)
C11 0.032(2) 0.069(3) 0.034(2) -0.007(2) 0.0052(18) -0.007(2)
C12 0.029(2) 0.161(6) 0.032(3) 0.014(3) 0.002(2) 0.011(3)
C13 0.023(2) 0.118(4) 0.028(2) 0.006(3) 0.0021(18) 0.017(2)
C14 0.028(2) 0.109(4) 0.029(2) -0.007(3) -0.0066(18) 0.007(2)
C15 0.028(2) 0.080(3) 0.031(2) -0.001(2) 0.0002(17) 0.004(2)
C16 0.025(2) 0.055(3) 0.025(2) -0.0031(19) -0.0020(15) 0.0163(18)
C17 0.027(2) 0.071(3) 0.032(2) -0.003(2) -0.0008(17) 0.004(2)
C18 0.030(2) 0.085(4) 0.037(3) 0.006(2) 0.0069(18) 0.003(2)
C19 0.032(2) 0.030(2) 0.029(2) 0.0038(17) -0.0107(16) -0.0002(16)
C20 0.048(2) 0.024(2) 0.037(2) 0.0062(18) 0.0007(19) 0.0051(18)
C21 0.034(2) 0.039(2) 0.033(2) -0.004(2) -0.0056(17) 0.0122(18)
C22 0.056(3) 0.037(2) 0.046(3) 0.010(2) 0.005(2) -0.001(2)
C23 0.074(3) 0.047(3) 0.053(3) -0.005(2) 0.005(3) 0.030(3)

loop_
_atom_type_symbol
_atom_type_description
_atom_type_scat_dispersion_real
_atom_type_scat_dispersion_imag
_atom_type_scat_source
C C 0.0181 0.0091 'International Tables Vol C Tables 4.2.6.8 and 6.1.1.4'
Fe Fe -1.1336 3.1974 'International Tables Vol C Tables 4.2.6.8 and 6.1.1.4'
H H 0.0000 0.0000 'International Tables Vol C Tables 4.2.6.8 and 6.1.1.4'
N N 0.0311 0.0180 'International Tables Vol C Tables 4.2.6.8 and 6.1.1.4'
S S 0.3331 0.5567 'International Tables Vol C Tables 4.2.6.8 and 6.1.1.4'

loop_
_geom_angle_atom_site_label_1
_geom_angle_atom_site_label_2
_geom_angle_atom_site_label_3
_geom_angle
_geom_angle_site_symmetry_1
_geom_angle_site_symmetry_3
_geom_angle_publ_flag
S1 Fe1 S2 115.90(5) . 2_655 ?
N1 Fe1 S1 96.73(10) . . ?
N1 Fe1 S2 115.86(9) . 2_655 ?
N1 Fe1 N2 115.91(13) . 2_655 ?
N2 Fe1 S1 117.37(9) 2_655 . ?
N2 Fe1 S2 96.48(10) 2_655 2_655 ?
C1 S1 Fe1 105.52(14) . . ?
C19 S2 Fe1 106.13(14) . 2_655 ?
C3 N1 Fe1 128.7(3) . . ?
C3 N1 C6 118.7(3) . . ?
C6 N1 Fe1 112.6(2) . . ?
C16 N2 Fe1 112.5(2) . 2_655 ?
C21 N2 Fe1 128.3(3) . 2_655 ?
C21 N2 C16 119.1(3) . . ?
C2 C1 S1 128.4(3) . . ?
C2 C1 C4 117.5(4) . . ?
C4 C1 S1 114.1(3) . . ?
C1 C2 H2 113.8 . . ?
C1 C2 C3 132.3(4) . . ?
C3 C2 H2 113.8 . . ?
N1 C3 C2 123.1(4) . . ?
N1 C3 C5 121.6(4) . . ?
C2 C3 C5 115.3(4) . . ?
C1 C4 H4A 109.5 . . ?
C1 C4 H4B 109.5 . . ?
C1 C4 H4C 109.5 . . ?
H4A C4 H4B 109.5 . . ?
H4A C4 H4C 109.5 . . ?
H4B C4 H4C 109.5 . . ?
C3 C5 H5A 109.5 . . ?
C3 C5 H5B 109.5 . . ?
C3 C5 H5C 109.5 . . ?
H5A C5 H5B 109.5 . . ?
H5A C5 H5C 109.5 . . ?
H5B C5 H5C 109.5 . . ?
C7 C6 N1 119.8(3) . . ?
C7 C6 C11 119.0(4) . . ?
C11 C6 N1 121.1(4) . . ?
C6 C7 H7 119.7 . . ?
C6 C7 C8 120.7(4) . . ?
C8 C7 H7 119.7 . . ?
C7 C8 H8 119.7 . . ?
C7 C8 C9 120.7(4) . . ?
C9 C8 H8 119.7 . . ?
C8 C9 C12 120.2(4) . . ?
C10 C9 C8 118.3(4) . . ?
C10 C9 C12 121.2(4) . . ?
C9 C10 H10 119.6 . . ?
C11 C10 C9 120.7(4) . . ?
C11 C10 H10 119.6 . . ?
C6 C11 H11 119.7 . . ?
C10 C11 C6 120.6(4) . . ?
C10 C11 H11 119.7 . . ?
C9 C12 H12A 108.0 . . ?
C9 C12 H12B 108.0 . . ?
C9 C12 C13 117.1(4) . . ?
H12A C12 H12B 107.3 . . ?
C13 C12 H12A 108.0 . . ?
C13 C12 H12B 108.0 . . ?
C14 C13 C12 122.9(4) . . ?
C18 C13 C12 119.6(5) . . ?
C18 C13 C14 117.6(4) . . ?
C13 C14 H14 119.0 . . ?
C13 C14 C15 122.0(4) . . ?
C15 C14 H14 119.0 . . ?
C14 C15 H15 119.9 . . ?
C16 C15 C14 120.2(4) . . ?
C16 C15 H15 119.9 . . ?
C15 C16 N2 121.9(4) . . ?
C15 C16 C17 117.4(4) . . ?
C17 C16 N2 120.6(4) . . ?
C16 C17 H17 119.5 . . ?
C18 C17 C16 121.1(4) . . ?
C18 C17 H17 119.5 . . ?
C13 C18 H18 119.2 . . ?
C17 C18 C13 121.6(5) . . ?
C17 C18 H18 119.2 . . ?
C20 C19 S2 127.9(3) . . ?
C20 C19 C22 118.7(4) . . ?
C22 C19 S2 113.3(3) . . ?
C19 C20 H20 113.8 . . ?
C19 C20 C21 132.5(4) . . ?
C21 C20 H20 113.8 . . ?
N2 C21 C20 123.8(3) . . ?
N2 C21 C23 121.4(4) . . ?
C20 C21 C23 114.8(4) . . ?
C19 C22 H22A 109.5 . . ?
C19 C22 H22B 109.5 . . ?
C19 C22 H22C 109.5 . . ?
H22A C22 H22B 109.5 . . ?
H22A C22 H22C 109.5 . . ?
H22B C22 H22C 109.5 . . ?
C21 C23 H23A 109.5 . . ?
C21 C23 H23B 109.5 . . ?
C21 C23 H23C 109.5 . . ?
H23A C23 H23B 109.5 . . ?
H23A C23 H23C 109.5 . . ?
H23B C23 H23C 109.5 . . ?

loop_
_geom_bond_atom_site_label_1
_geom_bond_atom_site_label_2
_geom_bond_distance
_geom_bond_site_symmetry_2
_geom_bond_publ_flag
Fe1 S1 2.3043(12) . ?
Fe1 S2 2.3056(11) 2_655 ?
Fe1 N1 2.005(3) . ?
Fe1 N2 2.012(3) 2_655 ?
S1 C1 1.712(4) . ?
S2 C19 1.715(4) . ?
N1 C3 1.334(5) . ?
N1 C6 1.444(5) . ?
N2 C16 1.428(5) . ?
N2 C21 1.308(5) . ?
C1 C2 1.372(6) . ?
C1 C4 1.512(6) . ?
C2 H2 0.9500 . ?
C2 C3 1.426(6) . ?
C3 C5 1.497(6) . ?
C4 H4A 0.9800 . ?
C4 H4B 0.9800 . ?
C4 H4C 0.9800 . ?
C5 H5A 0.9800 . ?
C5 H5B 0.9800 . ?
C5 H5C 0.9800 . ?
C6 C7 1.361(6) . ?
C6 C11 1.380(5) . ?
C7 H7 0.9500 . ?
C7 C8 1.380(6) . ?
C8 H8 0.9500 . ?
C8 C9 1.385(6) . ?
C9 C10 1.376(6) . ?
C9 C12 1.519(6) . ?
C10 H10 0.9500 . ?
C10 C11 1.376(6) . ?
C11 H11 0.9500 . ?
C12 H12A 0.9900 . ?
C12 H12B 0.9900 . ?
C12 C13 1.522(6) . ?
C13 C14 1.377(7) . ?
C13 C18 1.373(6) . ?
C14 H14 0.9500 . ?
C14 C15 1.385(6) . ?
C15 H15 0.9500 . ?
C15 C16 1.384(6) . ?
C16 C17 1.406(6) . ?
C17 H17 0.9500 . ?
C17 C18 1.366(6) . ?
C18 H18 0.9500 . ?
C19 C20 1.349(6) . ?
C19 C22 1.497(6) . ?
C20 H20 0.9500 . ?
C20 C21 1.446(6) . ?
C21 C23 1.509(6) . ?
C22 H22A 0.9800 . ?
C22 H22B 0.9800 . ?
C22 H22C 0.9800 . ?
C23 H23A 0.9800 . ?
C23 H23B 0.9800 . ?
C23 H23C 0.9800 . ?

loop_
_geom_torsion_atom_site_label_1
_geom_torsion_atom_site_label_2
_geom_torsion_atom_site_label_3
_geom_torsion_atom_site_label_4
_geom_torsion
_geom_torsion_site_symmetry_1
_geom_torsion_site_symmetry_2
_geom_torsion_site_symmetry_3
_geom_torsion_site_symmetry_4
_geom_torsion_publ_flag
Fe1 S1 C1 C2 12.4(4) . . . . ?
Fe1 S1 C1 C4 -168.9(3) . . . . ?
Fe1 S2 C19 C20 10.6(4) 2_655 . . . ?
Fe1 S2 C19 C22 -171.7(3) 2_655 . . . ?
Fe1 N1 C3 C2 -11.8(5) . . . . ?
Fe1 N1 C3 C5 166.5(3) . . . . ?
Fe1 N1 C6 C7 -56.1(4) . . . . ?
Fe1 N1 C6 C11 120.5(4) . . . . ?
Fe1 N2 C16 C15 120.1(4) 2_655 . . . ?
Fe1 N2 C16 C17 -55.0(4) 2_655 . . . ?
Fe1 N2 C21 C20 -14.6(6) 2_655 . . . ?
Fe1 N2 C21 C23 164.6(3) 2_655 . . . ?
S1 C1 C2 C3 4.9(7) . . . . ?
S2 C19 C20 C21 4.7(7) . . . . ?
N1 C6 C7 C8 178.6(4) . . . . ?
N1 C6 C11 C10 -179.7(4) . . . . ?
N2 C16 C17 C18 178.6(4) . . . . ?
C1 C2 C3 N1 -8.2(7) . . . . ?
C1 C2 C3 C5 173.4(4) . . . . ?
C3 N1 C6 C7 121.8(4) . . . . ?
C3 N1 C6 C11 -61.6(5) . . . . ?
C4 C1 C2 C3 -173.8(4) . . . . ?
C6 N1 C3 C2 170.7(3) . . . . ?
C6 N1 C3 C5 -11.0(5) . . . . ?
C6 C7 C8 C9 0.7(7) . . . . ?
C7 C6 C11 C10 -3.0(6) . . . . ?
C7 C8 C9 C10 -2.3(7) . . . . ?
C7 C8 C9 C12 171.8(5) . . . . ?
C8 C9 C10 C11 1.2(7) . . . . ?
C8 C9 C12 C13 145.2(5) . . . . ?
C9 C10 C11 C6 1.4(7) . . . . ?
C9 C12 C13 C14 -46.4(8) . . . . ?
C9 C12 C13 C18 134.3(5) . . . . ?
C10 C9 C12 C13 -40.9(8) . . . . ?
C11 C6 C7 C8 2.0(6) . . . . ?
C12 C9 C10 C11 -172.8(5) . . . . ?
C12 C13 C14 C15 -175.6(5) . . . . ?
C12 C13 C18 C17 176.0(5) . . . . ?
C13 C14 C15 C16 -0.7(7) . . . . ?
C14 C13 C18 C17 -3.4(7) . . . . ?
C14 C15 C16 N2 -178.1(4) . . . . ?
C14 C15 C16 C17 -2.8(6) . . . . ?
C15 C16 C17 C18 3.2(6) . . . . ?
C16 N2 C21 C20 168.8(4) . . . . ?
C16 N2 C21 C23 -12.1(6) . . . . ?
C16 C17 C18 C13 -0.1(7) . . . . ?
C18 C13 C14 C15 3.8(8) . . . . ?
C19 C20 C21 N2 -5.2(7) . . . . ?
C19 C20 C21 C23 175.5(4) . . . . ?
C21 N2 C16 C15 -62.7(5) . . . . ?
C21 N2 C16 C17 122.2(4) . . . . ?
C22 C19 C20 C21 -172.9(4) . . . . ?

loop_
_smtbx_masks_void_nr
_smtbx_masks_void_average_x
_smtbx_masks_void_average_y
_smtbx_masks_void_average_z
_smtbx_masks_void_volume
_smtbx_masks_void_count_electrons
_smtbx_masks_void_content
1 -0.224 -0.104 0.250 650.9 138.1 '3 C7H8'
2 -0.119 0.104 0.750 650.9 139.5 '3 C7H8'
3 -0.898 0.396 0.250 650.9 138.1 '3 C7H8'
4 -0.556 0.604 0.750 650.9 139.5 '3 C7H8'
